data_7006316
loop_
_publ_author_name
'Lamb, Gareth'
'Clarke, Matthew'
'Slawin, Alexandra M. Z.'
'Williams, Bruce'
'Key, Lesley'

_publ_section_title
;
 Evaluation of C4 diphosphine ligands in rhodium catalysed methanol
 carbonylation under a syngas atmosphere: synthesis, structure,
 stability and reactivity of rhodium(I) carbonyl and rhodium(III)
 acetyl intermediates.
;
_journal_issue 47
_journal_name_full 'Dalton transactions (Cambridge, England : 2003)'
_journal_page_first 5582
_journal_page_last 5589
_journal_paper_doi 10.1039/b712974b
_journal_year 2007
_chemical_formula_moiety 'C3O H31 I2 O P2 Rh.(0.5[C3 H6 O2]0.5)'
_chemical_formula_sum 'C31.5 H34 I2 O2 P2 Rh'
_chemical_formula_weight 863.24
_chemical_name_systematic
;
?
;
_space_group_IT_number 14
_symmetry_cell_setting monoclinic
_symmetry_space_group_name_Hall '-P 2ybc'
_symmetry_space_group_name_H-M 'P 1 21/c 1'
_atom_sites_solution_hydrogens geom
_atom_sites_solution_primary direct
_atom_sites_solution_secondary difmap
_audit_creation_method SHELXL-97
_cell_angle_alpha 90.00
_cell_angle_beta 96.662(3)
_cell_angle_gamma 90.00
_cell_formula_units_Z 4
_cell_length_a 21.540(4)
_cell_length_b 8.1514(14)
_cell_length_c 18.908(4)
_cell_measurement_reflns_used 7160
_cell_measurement_temperature 93(2)
_cell_measurement_theta_max 25.3491
_cell_measurement_theta_min 2.0801
_cell_volume 3297.5(11)
_computing_cell_refinement 'CrystalClear (Rigaku Corp., 2004)'
_computing_data_collection 'CrystalClear (Rigaku Corp., 2004)'
_computing_data_reduction 'CrystalClear (Rigaku Corp., 2004)'
_computing_molecular_graphics 'Bruker SHELXTL'
_computing_publication_material 'Bruker SHELXTL'
_computing_structure_refinement 'SHELXL-97 (Sheldrick, 1997)'
_computing_structure_solution 'SHELXS-97 (Sheldrick, 1990)'
_diffrn_ambient_temperature 93(2)
_diffrn_detector_area_resol_mean 0.83
_diffrn_measured_fraction_theta_full 0.989
_diffrn_measured_fraction_theta_max 0.987
_diffrn_measurement_device_type CCD
_diffrn_measurement_method '\w and \f scans'
_diffrn_radiation_monochromator confocal
_diffrn_radiation_source 'rotating anode'
_diffrn_radiation_type MoK\a
_diffrn_radiation_wavelength 0.71073
_diffrn_reflns_av_R_equivalents 0.0310
_diffrn_reflns_av_sigmaI/netI 0.0279
_diffrn_reflns_limit_h_max 23
_diffrn_reflns_limit_h_min -25
_diffrn_reflns_limit_k_max 9
_diffrn_reflns_limit_k_min -9
_diffrn_reflns_limit_l_max 22
_diffrn_reflns_limit_l_min -22
_diffrn_reflns_number 22888
_diffrn_reflns_theta_full 25.00
_diffrn_reflns_theta_max 25.36
_diffrn_reflns_theta_min 2.27
_exptl_absorpt_coefficient_mu 2.513
_exptl_absorpt_correction_T_max 1.0000
_exptl_absorpt_correction_T_min 0.9265
_exptl_absorpt_correction_type multi-scan
_exptl_absorpt_process_details 'Jacobson, R. (1998) Private communication'
_exptl_crystal_colour Orange
_exptl_crystal_density_diffrn 1.739
_exptl_crystal_density_method 'not measured'
_exptl_crystal_description Prism
_exptl_crystal_F_000 1680
_exptl_crystal_size_max 0.0300
_exptl_crystal_size_mid 0.0200
_exptl_crystal_size_min 0.0200
_refine_diff_density_max 0.670
_refine_diff_density_min -0.568
_refine_diff_density_rms 0.102
_refine_ls_extinction_method none
_refine_ls_goodness_of_fit_ref 1.098
_refine_ls_hydrogen_treatment constr
_refine_ls_matrix_type full
_refine_ls_number_parameters 354
_refine_ls_number_reflns 5963
_refine_ls_number_restraints 0
_refine_ls_restrained_S_all 1.098
_refine_ls_R_factor_all 0.0337
_refine_ls_R_factor_gt 0.0258
_refine_ls_shift/su_max 0.004
_refine_ls_shift/su_mean 0.000
_refine_ls_structure_factor_coef Fsqd
_refine_ls_weighting_details 'calc w=1/[\s^2^(Fo^2^)+(0.0183P)^2^+4.1813P] where P=(Fo^2^+2Fc^2^)/3'
_refine_ls_weighting_scheme calc
_refine_ls_wR_factor_gt 0.0486
_refine_ls_wR_factor_ref 0.0519
_reflns_number_gt 5162
_reflns_number_total 5963
_reflns_threshold_expression >2sigma(I)
_cod_data_source_file b712974b.txt
_cod_data_source_block 7
_cod_depositor_comments
;
The following automatic conversions were performed:
'_symmetry_cell_setting' value 'Monoclinic' changed to 'monoclinic'
according to '/home/saulius/struct/CIF-dictionaries/cif_core.dic'
dictionary named 'cif_core.dic' version 2.4.1 from 2010-06-29.

Automatic conversion script
Id: cif_fix_enum 1527 2010-12-29 10:47:43Z saulius 
;
_cod_original_sg_symbol_H-M P2(1)/c
_cod_original_formula_sum 'C31.50 H34 I2 O2 P2 Rh'
_cod_database_code 7006316

loop_
_symmetry_equiv_pos_as_xyz
'x, y, z'
'-x, y+1/2, -z+1/2'
'-x, -y, -z'
'x, -y-1/2, z-1/2'

loop_
_atom_site_label
_atom_site_type_symbol
_atom_site_fract_x
_atom_site_fract_y
_atom_site_fract_z
_atom_site_U_iso_or_equiv
_atom_site_adp_type
_atom_site_occupancy
_atom_site_symmetry_multiplicity
_atom_site_calc_flag
_atom_site_refinement_flags
_atom_site_disorder_assembly
_atom_site_disorder_group
Rh1 Rh 0.251863(11) 0.02515(3) 0.758607(13) 0.01082(6) Uani 1 1 d . . .
I1 I 0.334288(10) -0.22441(3) 0.773918(12) 0.01853(6) Uani 1 1 d . . .
I2 I 0.177494(10) -0.17543(3) 0.672786(12) 0.01719(6) Uani 1 1 d . . .
P1 P 0.16820(4) 0.20624(10) 0.74749(4) 0.01202(17) Uani 1 1 d . . .
C1 C 0.17854(15) 0.4214(4) 0.77496(17) 0.0171(7) Uani 1 1 d . . .
H1A H 0.2186 0.4604 0.7601 0.020 Uiso 1 1 calc R . .
H1B H 0.1448 0.4863 0.7481 0.020 Uiso 1 1 calc R . .
C2 C 0.17866(16) 0.4607(4) 0.85447(17) 0.0183(7) Uani 1 1 d . . .
H2A H 0.1901 0.5775 0.8624 0.022 Uiso 1 1 calc R . .
H2B H 0.1358 0.4456 0.8675 0.022 Uiso 1 1 calc R . .
C3 C 0.22346(15) 0.3552(4) 0.90348(17) 0.0167(7) Uani 1 1 d . . .
H3A H 0.2070 0.2418 0.9034 0.020 Uiso 1 1 calc R . .
H3B H 0.2252 0.3980 0.9527 0.020 Uiso 1 1 calc R . .
C4 C 0.29038(15) 0.3514(4) 0.88142(18) 0.0167(7) Uani 1 1 d . . .
H4A H 0.3204 0.3868 0.9222 0.020 Uiso 1 1 calc R . .
H4B H 0.2931 0.4301 0.8420 0.020 Uiso 1 1 calc R . .
P2 P 0.31214(4) 0.14665(10) 0.85289(4) 0.01271(18) Uani 1 1 d . . .
C5 C 0.29337(15) 0.1674(4) 0.69324(17) 0.0173(7) Uani 1 1 d . . .
O5 O 0.30438(11) 0.3096(3) 0.70387(12) 0.0202(5) Uani 1 1 d . . .
C6 C 0.30936(19) 0.0784(5) 0.62774(19) 0.0304(9) Uani 1 1 d . . .
H6A H 0.2708 0.0501 0.5975 0.046 Uiso 1 1 calc R . .
H6B H 0.3325 -0.0220 0.6420 0.046 Uiso 1 1 calc R . .
H6C H 0.3352 0.1494 0.6012 0.046 Uiso 1 1 calc R . .
C7 C 0.10188(14) 0.1377(4) 0.79164(17) 0.0138(7) Uani 1 1 d . . .
C8 C 0.10299(15) -0.0095(4) 0.82921(17) 0.0156(7) Uani 1 1 d . . .
H8A H 0.1392 -0.0768 0.8323 0.019 Uiso 1 1 calc R . .
C9 C 0.05209(16) -0.0589(4) 0.86204(18) 0.0213(8) Uani 1 1 d . . .
H9A H 0.0535 -0.1596 0.8875 0.026 Uiso 1 1 calc R . .
C10 C -0.00112(15) 0.0383(4) 0.85790(18) 0.0212(8) Uani 1 1 d . . .
H10A H -0.0362 0.0041 0.8803 0.025 Uiso 1 1 calc R . .
C11 C -0.00296(15) 0.1850(5) 0.82106(19) 0.0230(8) Uani 1 1 d . . .
H11A H -0.0394 0.2516 0.8182 0.028 Uiso 1 1 calc R . .
C12 C 0.04823(15) 0.2353(4) 0.78828(18) 0.0190(7) Uani 1 1 d . . .
H12A H 0.0468 0.3367 0.7634 0.023 Uiso 1 1 calc R . .
C13 C 0.13533(14) 0.2374(4) 0.65464(16) 0.0131(7) Uani 1 1 d . . .
C14 C 0.08173(15) 0.1539(4) 0.62487(18) 0.0180(7) Uani 1 1 d . . .
H14A H 0.0606 0.0818 0.6535 0.022 Uiso 1 1 calc R . .
C15 C 0.05954(16) 0.1764(4) 0.55369(19) 0.0221(8) Uani 1 1 d . . .
H15A H 0.0229 0.1206 0.5339 0.027 Uiso 1 1 calc R . .
C16 C 0.09046(18) 0.2796(5) 0.51137(19) 0.0265(9) Uani 1 1 d . . .
H16A H 0.0755 0.2925 0.4624 0.032 Uiso 1 1 calc R . .
C17 C 0.14285(17) 0.3637(4) 0.54010(18) 0.0229(8) Uani 1 1 d . . .
H17A H 0.1637 0.4354 0.5110 0.027 Uiso 1 1 calc R . .
C18 C 0.16533(15) 0.3439(4) 0.61162(18) 0.0187(7) Uani 1 1 d . . .
H18A H 0.2012 0.4031 0.6313 0.022 Uiso 1 1 calc R . .
C19 C 0.39561(15) 0.1717(4) 0.84760(18) 0.0192(8) Uani 1 1 d . . .
C20 C 0.41861(17) 0.3102(5) 0.81645(19) 0.0250(8) Uani 1 1 d . . .
H20A H 0.3906 0.3930 0.7971 0.030 Uiso 1 1 calc R . .
C21 C 0.48283(18) 0.3277(6) 0.8136(2) 0.0343(10) Uani 1 1 d . . .
H21A H 0.4984 0.4224 0.7923 0.041 Uiso 1 1 calc R . .
C22 C 0.52373(18) 0.2071(6) 0.8419(2) 0.0367(11) Uani 1 1 d . . .
H22A H 0.5673 0.2189 0.8397 0.044 Uiso 1 1 calc R . .
C23 C 0.50117(16) 0.0699(5) 0.8731(2) 0.0325(10) Uani 1 1 d . . .
H23A H 0.5293 -0.0125 0.8926 0.039 Uiso 1 1 calc R . .
C24 C 0.43729(16) 0.0523(5) 0.87586(18) 0.0225(8) Uani 1 1 d . . .
H24A H 0.4220 -0.0426 0.8973 0.027 Uiso 1 1 calc R . .
C25 C 0.30793(14) 0.0299(4) 0.93471(17) 0.0132(7) Uani 1 1 d . . .
C26 C 0.34224(15) 0.0827(4) 0.99804(17) 0.0175(7) Uani 1 1 d . . .
H26A H 0.3699 0.1734 0.9976 0.021 Uiso 1 1 calc R . .
C27 C 0.33585(15) 0.0028(4) 1.06134(18) 0.0186(7) Uani 1 1 d . . .
H27A H 0.3595 0.0386 1.1041 0.022 Uiso 1 1 calc R . .
C28 C 0.29563(15) -0.1283(4) 1.06310(18) 0.0204(8) Uani 1 1 d . . .
H28A H 0.2912 -0.1814 1.1070 0.024 Uiso 1 1 calc R . .
C29 C 0.26165(16) -0.1824(4) 1.00084(19) 0.0215(8) Uani 1 1 d . . .
H29A H 0.2342 -0.2734 1.0018 0.026 Uiso 1 1 calc R . .
C30 C 0.26786(14) -0.1029(4) 0.93667(18) 0.0169(7) Uani 1 1 d . . .
H30A H 0.2445 -0.1400 0.8940 0.020 Uiso 1 1 calc R . .
O31 O 0.4441(3) -0.6054(8) 1.0238(3) 0.0500(17) Uani 0.50 1 d P A 1
C31 C 0.46771(16) -0.4993(4) 1.00036(18) 0.0381(8) Uani 0.50 1 d P . 1
C32 C 0.4394(3) -0.3498(6) 0.9686(3) 0.0597(16) Uani 1 1 d . B 1
H32A H 0.4416 -0.3511 0.9171 0.090 Uiso 1 1 calc R B 1
H32B H 0.4620 -0.2540 0.9896 0.090 Uiso 1 1 calc R B 1
H32C H 0.3955 -0.3440 0.9777 0.090 Uiso 1 1 calc R B 1
O32 O 0.46771(16) -0.4993(4) 1.00036(18) 0.0381(8) Uani 0.50 1 d P . 2

loop_
_atom_site_aniso_label
_atom_site_aniso_U_11
_atom_site_aniso_U_22
_atom_site_aniso_U_33
_atom_site_aniso_U_23
_atom_site_aniso_U_13
_atom_site_aniso_U_12
Rh1 0.01058(12) 0.01050(13) 0.01147(13) 0.00103(10) 0.00166(9) 0.00036(10)
I1 0.01779(11) 0.01839(12) 0.01895(12) -0.00110(9) 0.00011(9) 0.00718(9)
I2 0.01404(11) 0.01313(12) 0.02388(12) -0.00421(9) -0.00004(9) -0.00009(9)
P1 0.0119(4) 0.0119(4) 0.0122(4) 0.0011(3) 0.0013(3) 0.0008(3)
C1 0.0173(17) 0.0139(18) 0.0200(18) 0.0031(14) 0.0022(14) 0.0021(14)
C2 0.0222(18) 0.0110(17) 0.0225(19) -0.0054(14) 0.0059(14) -0.0021(15)
C3 0.0215(17) 0.0162(18) 0.0125(17) -0.0002(13) 0.0025(14) 0.0003(15)
C4 0.0195(17) 0.0146(18) 0.0155(17) 0.0026(14) -0.0010(14) -0.0024(14)
P2 0.0121(4) 0.0149(4) 0.0109(4) 0.0017(3) 0.0002(3) -0.0014(3)
C5 0.0155(16) 0.021(2) 0.0151(17) 0.0042(14) 0.0000(13) -0.0002(15)
O5 0.0235(13) 0.0176(14) 0.0195(13) 0.0030(10) 0.0032(10) -0.0037(11)
C6 0.050(3) 0.022(2) 0.023(2) -0.0005(16) 0.0200(18) -0.0062(19)
C7 0.0152(16) 0.0135(17) 0.0124(16) -0.0011(13) 0.0011(13) 0.0011(14)
C8 0.0127(16) 0.0161(18) 0.0177(17) 0.0001(14) 0.0008(13) 0.0017(14)
C9 0.0237(18) 0.021(2) 0.0187(18) -0.0016(15) 0.0023(14) -0.0059(16)
C10 0.0149(17) 0.028(2) 0.0210(18) -0.0074(16) 0.0041(14) -0.0078(16)
C11 0.0125(17) 0.029(2) 0.027(2) -0.0061(16) 0.0024(15) 0.0045(16)
C12 0.0185(17) 0.0174(19) 0.0200(19) 0.0006(14) -0.0021(14) 0.0027(15)
C13 0.0125(15) 0.0154(17) 0.0110(16) -0.0008(13) -0.0004(12) 0.0063(14)
C14 0.0195(17) 0.0141(18) 0.0200(18) -0.0015(14) 0.0010(14) 0.0036(15)
C15 0.0215(18) 0.0182(19) 0.025(2) -0.0075(15) -0.0059(15) 0.0046(16)
C16 0.036(2) 0.029(2) 0.0134(18) -0.0006(16) -0.0026(16) 0.0127(18)
C17 0.029(2) 0.024(2) 0.0165(18) 0.0060(15) 0.0055(15) 0.0063(17)
C18 0.0162(17) 0.0152(18) 0.0246(19) 0.0006(14) 0.0023(14) 0.0042(14)
C19 0.0148(16) 0.027(2) 0.0158(17) -0.0015(15) 0.0009(14) -0.0053(15)
C20 0.0224(19) 0.032(2) 0.0206(19) 0.0056(16) 0.0007(15) -0.0046(17)
C21 0.026(2) 0.048(3) 0.030(2) 0.0053(19) 0.0073(17) -0.017(2)
C22 0.0154(18) 0.062(3) 0.033(2) 0.002(2) 0.0062(17) -0.008(2)
C23 0.0143(18) 0.049(3) 0.034(2) 0.000(2) 0.0027(16) 0.0017(18)
C24 0.0198(18) 0.029(2) 0.0199(19) 0.0007(16) 0.0064(14) -0.0012(16)
C25 0.0107(15) 0.0144(17) 0.0153(16) 0.0023(13) 0.0040(13) 0.0039(13)
C26 0.0158(16) 0.0197(19) 0.0168(17) -0.0025(14) 0.0008(13) 0.0023(15)
C27 0.0182(17) 0.0225(19) 0.0149(17) 0.0008(14) 0.0008(13) 0.0085(15)
C28 0.0224(18) 0.024(2) 0.0151(17) 0.0099(15) 0.0032(14) 0.0081(16)
C29 0.0222(18) 0.0212(19) 0.0216(19) 0.0065(15) 0.0051(15) -0.0015(16)
C30 0.0131(16) 0.0197(18) 0.0177(18) 0.0004(14) 0.0009(13) 0.0015(14)
O31 0.058(4) 0.040(4) 0.054(4) -0.004(3) 0.015(3) -0.023(3)
C31 0.046(2) 0.030(2) 0.035(2) -0.0002(16) -0.0075(17) 0.0008(19)
C32 0.075(4) 0.042(3) 0.054(3) -0.006(2) -0.030(3) 0.027(3)
O32 0.046(2) 0.030(2) 0.035(2) -0.0002(16) -0.0075(17) 0.0008(19)

loop_
_atom_type_symbol
_atom_type_description
_atom_type_scat_dispersion_real
_atom_type_scat_dispersion_imag
_atom_type_scat_source
C C 0.0033 0.0016 'International Tables Vol C Tables 4.2.6.8 and 6.1.1.4'
H H 0.0000 0.0000 'International Tables Vol C Tables 4.2.6.8 and 6.1.1.4'
O O 0.0106 0.0060 'International Tables Vol C Tables 4.2.6.8 and 6.1.1.4'
P P 0.1023 0.0942 'International Tables Vol C Tables 4.2.6.8 and 6.1.1.4'
Rh Rh -1.1178 0.9187 'International Tables Vol C Tables 4.2.6.8 and 6.1.1.4'
I I -0.4742 1.8119 'International Tables Vol C Tables 4.2.6.8 and 6.1.1.4'

loop_
_geom_angle_atom_site_label_1
_geom_angle_atom_site_label_2
_geom_angle_atom_site_label_3
_geom_angle
_geom_angle_site_symmetry_1
_geom_angle_site_symmetry_3
_geom_angle_publ_flag
C5 Rh1 P2 88.66(10) . . ?
C5 Rh1 P1 88.46(10) . . ?
P2 Rh1 P1 99.13(3) . . ?
C5 Rh1 I1 99.75(10) . . ?
P2 Rh1 I1 86.34(2) . . ?
P1 Rh1 I1 170.28(2) . . ?
C5 Rh1 I2 105.01(10) . . ?
P2 Rh1 I2 165.59(2) . . ?
P1 Rh1 I2 86.00(3) . . ?
I1 Rh1 I2 86.842(16) . . ?
C7 P1 C13 104.17(14) . . ?
C7 P1 C1 103.82(15) . . ?
C13 P1 C1 99.17(15) . . ?
C7 P1 Rh1 113.90(11) . . ?
C13 P1 Rh1 112.62(10) . . ?
C1 P1 Rh1 120.98(11) . . ?
C2 C1 P1 117.5(2) . . ?
C2 C1 H1A 107.9 . . ?
P1 C1 H1A 107.9 . . ?
C2 C1 H1B 107.9 . . ?
P1 C1 H1B 107.9 . . ?
H1A C1 H1B 107.2 . . ?
C3 C2 C1 114.0(3) . . ?
C3 C2 H2A 108.8 . . ?
C1 C2 H2A 108.8 . . ?
C3 C2 H2B 108.8 . . ?
C1 C2 H2B 108.8 . . ?
H2A C2 H2B 107.7 . . ?
C2 C3 C4 113.0(3) . . ?
C2 C3 H3A 109.0 . . ?
C4 C3 H3A 109.0 . . ?
C2 C3 H3B 109.0 . . ?
C4 C3 H3B 109.0 . . ?
H3A C3 H3B 107.8 . . ?
C3 C4 P2 112.1(2) . . ?
C3 C4 H4A 109.2 . . ?
P2 C4 H4A 109.2 . . ?
C3 C4 H4B 109.2 . . ?
P2 C4 H4B 109.2 . . ?
H4A C4 H4B 107.9 . . ?
C19 P2 C25 104.52(15) . . ?
C19 P2 C4 101.64(16) . . ?
C25 P2 C4 100.71(15) . . ?
C19 P2 Rh1 118.45(11) . . ?
C25 P2 Rh1 110.63(11) . . ?
C4 P2 Rh1 118.63(11) . . ?
O5 C5 C6 123.0(3) . . ?
O5 C5 Rh1 123.9(3) . . ?
C6 C5 Rh1 113.2(2) . . ?
C5 C6 H6A 109.5 . . ?
C5 C6 H6B 109.5 . . ?
H6A C6 H6B 109.5 . . ?
C5 C6 H6C 109.5 . . ?
H6A C6 H6C 109.5 . . ?
H6B C6 H6C 109.5 . . ?
C8 C7 C12 118.6(3) . . ?
C8 C7 P1 121.9(2) . . ?
C12 C7 P1 119.5(3) . . ?
C9 C8 C7 120.8(3) . . ?
C9 C8 H8A 119.6 . . ?
C7 C8 H8A 119.6 . . ?
C8 C9 C10 120.1(3) . . ?
C8 C9 H9A 120.0 . . ?
C10 C9 H9A 120.0 . . ?
C11 C10 C9 119.8(3) . . ?
C11 C10 H10A 120.1 . . ?
C9 C10 H10A 120.1 . . ?
C10 C11 C12 120.2(3) . . ?
C10 C11 H11A 119.9 . . ?
C12 C11 H11A 119.9 . . ?
C11 C12 C7 120.5(3) . . ?
C11 C12 H12A 119.8 . . ?
C7 C12 H12A 119.8 . . ?
C18 C13 C14 118.9(3) . . ?
C18 C13 P1 119.3(2) . . ?
C14 C13 P1 121.8(3) . . ?
C15 C14 C13 120.1(3) . . ?
C15 C14 H14A 120.0 . . ?
C13 C14 H14A 120.0 . . ?
C16 C15 C14 120.4(3) . . ?
C16 C15 H15A 119.8 . . ?
C14 C15 H15A 119.8 . . ?
C17 C16 C15 120.1(3) . . ?
C17 C16 H16A 119.9 . . ?
C15 C16 H16A 119.9 . . ?
C16 C17 C18 120.2(3) . . ?
C16 C17 H17A 119.9 . . ?
C18 C17 H17A 119.9 . . ?
C17 C18 C13 120.3(3) . . ?
C17 C18 H18A 119.8 . . ?
C13 C18 H18A 119.8 . . ?
C24 C19 C20 119.1(3) . . ?
C24 C19 P2 119.9(3) . . ?
C20 C19 P2 121.1(3) . . ?
C19 C20 C21 120.1(4) . . ?
C19 C20 H20A 119.9 . . ?
C21 C20 H20A 119.9 . . ?
C22 C21 C20 120.0(4) . . ?
C22 C21 H21A 120.0 . . ?
C20 C21 H21A 120.0 . . ?
C23 C22 C21 120.0(3) . . ?
C23 C22 H22A 120.0 . . ?
C21 C22 H22A 120.0 . . ?
C22 C23 C24 120.0(4) . . ?
C22 C23 H23A 120.0 . . ?
C24 C23 H23A 120.0 . . ?
C19 C24 C23 120.8(4) . . ?
C19 C24 H24A 119.6 . . ?
C23 C24 H24A 119.6 . . ?
C30 C25 C26 119.0(3) . . ?
C30 C25 P2 121.4(2) . . ?
C26 C25 P2 119.4(2) . . ?
C27 C26 C25 120.0(3) . . ?
C27 C26 H26A 120.0 . . ?
C25 C26 H26A 120.0 . . ?
C28 C27 C26 120.8(3) . . ?
C28 C27 H27A 119.6 . . ?
C26 C27 H27A 119.6 . . ?
C27 C28 C29 119.9(3) . . ?
C27 C28 H28A 120.1 . . ?
C29 C28 H28A 120.1 . . ?
C28 C29 C30 119.8(3) . . ?
C28 C29 H29A 120.1 . . ?
C30 C29 H29A 120.1 . . ?
C25 C30 C29 120.5(3) . . ?
C25 C30 H30A 119.7 . . ?
C29 C30 H30A 119.7 . . ?
O31 C31 C31 119.8(5) . 3_647 ?
O31 C31 C32 128.3(5) . . ?
C31 C31 C32 111.9(5) 3_647 . ?

loop_
_geom_bond_atom_site_label_1
_geom_bond_atom_site_label_2
_geom_bond_distance
_geom_bond_site_symmetry_2
_geom_bond_publ_flag
Rh1 C5 1.982(3) . ?
Rh1 P2 2.3039(9) . ?
Rh1 P1 2.3202(9) . ?
Rh1 I1 2.6934(5) . ?
Rh1 I2 2.6962(4) . ?
P1 C7 1.824(3) . ?
P1 C13 1.833(3) . ?
P1 C1 1.835(3) . ?
C1 C2 1.537(4) . ?
C1 H1A 0.9900 . ?
C1 H1B 0.9900 . ?
C2 C3 1.524(5) . ?
C2 H2A 0.9900 . ?
C2 H2B 0.9900 . ?
C3 C4 1.547(4) . ?
C3 H3A 0.9900 . ?
C3 H3B 0.9900 . ?
C4 P2 1.832(3) . ?
C4 H4A 0.9900 . ?
C4 H4B 0.9900 . ?
P2 C19 1.824(3) . ?
P2 C25 1.827(3) . ?
C5 O5 1.196(4) . ?
C5 C6 1.509(5) . ?
C6 H6A 0.9800 . ?
C6 H6B 0.9800 . ?
C6 H6C 0.9800 . ?
C7 C8 1.393(5) . ?
C7 C12 1.398(5) . ?
C8 C9 1.381(4) . ?
C8 H8A 0.9500 . ?
C9 C10 1.388(5) . ?
C9 H9A 0.9500 . ?
C10 C11 1.382(5) . ?
C10 H10A 0.9500 . ?
C11 C12 1.388(5) . ?
C11 H11A 0.9500 . ?
C12 H12A 0.9500 . ?
C13 C18 1.398(5) . ?
C13 C14 1.401(5) . ?
C14 C15 1.387(5) . ?
C14 H14A 0.9500 . ?
C15 C16 1.384(5) . ?
C15 H15A 0.9500 . ?
C16 C17 1.377(5) . ?
C16 H16A 0.9500 . ?
C17 C18 1.392(5) . ?
C17 H17A 0.9500 . ?
C18 H18A 0.9500 . ?
C19 C24 1.389(5) . ?
C19 C20 1.391(5) . ?
C20 C21 1.398(5) . ?
C20 H20A 0.9500 . ?
C21 C22 1.385(6) . ?
C21 H21A 0.9500 . ?
C22 C23 1.379(6) . ?
C22 H22A 0.9500 . ?
C23 C24 1.391(5) . ?
C23 H23A 0.9500 . ?
C24 H24A 0.9500 . ?
C25 C30 1.388(5) . ?
C25 C26 1.400(4) . ?
C26 C27 1.384(5) . ?
C26 H26A 0.9500 . ?
C27 C28 1.378(5) . ?
C27 H27A 0.9500 . ?
C28 C29 1.384(5) . ?
C28 H28A 0.9500 . ?
C29 C30 1.396(5) . ?
C29 H29A 0.9500 . ?
C30 H30A 0.9500 . ?
O31 C31 1.121(6) . ?
C31 C31 1.393(7) 3_647 ?
C31 C32 1.461(5) . ?
C32 H32A 0.9800 . ?
C32 H32B 0.9800 . ?
C32 H32C 0.9800 . ?
O32 O32 1.393(7) 3_647 ?

loop_
_geom_torsion_atom_site_label_1
_geom_torsion_atom_site_label_2
_geom_torsion_atom_site_label_3
_geom_torsion_atom_site_label_4
_geom_torsion
_geom_torsion_site_symmetry_1
_geom_torsion_site_symmetry_2
_geom_torsion_site_symmetry_3
_geom_torsion_site_symmetry_4
_geom_torsion_publ_flag
C5 Rh1 P1 C7 174.34(15) . . . . ?
P2 Rh1 P1 C7 -97.27(12) . . . . ?
I2 Rh1 P1 C7 69.18(11) . . . . ?
C5 Rh1 P1 C13 56.00(15) . . . . ?
P2 Rh1 P1 C13 144.39(12) . . . . ?
I2 Rh1 P1 C13 -49.17(12) . . . . ?
C5 Rh1 P1 C1 -60.85(16) . . . . ?
P2 Rh1 P1 C1 27.55(13) . . . . ?
I2 Rh1 P1 C1 -166.01(13) . . . . ?
C7 P1 C1 C2 47.5(3) . . . . ?
C13 P1 C1 C2 154.6(2) . . . . ?
Rh1 P1 C1 C2 -81.9(3) . . . . ?
P1 C1 C2 C3 51.2(4) . . . . ?
C1 C2 C3 C4 50.8(4) . . . . ?
C2 C3 C4 P2 -114.5(3) . . . . ?
C3 C4 P2 C19 -169.5(2) . . . . ?
C3 C4 P2 C25 -62.0(2) . . . . ?
C3 C4 P2 Rh1 58.8(2) . . . . ?
C5 Rh1 P2 C19 -46.28(17) . . . . ?
P1 Rh1 P2 C19 -134.51(14) . . . . ?
I1 Rh1 P2 C19 53.58(13) . . . . ?
I2 Rh1 P2 C19 115.51(15) . . . . ?
C5 Rh1 P2 C25 -166.85(14) . . . . ?
P1 Rh1 P2 C25 104.92(11) . . . . ?
I1 Rh1 P2 C25 -66.99(11) . . . . ?
I2 Rh1 P2 C25 -5.07(16) . . . . ?
C5 Rh1 P2 C4 77.57(16) . . . . ?
P1 Rh1 P2 C4 -10.66(13) . . . . ?
I1 Rh1 P2 C4 177.43(13) . . . . ?
I2 Rh1 P2 C4 -120.64(14) . . . . ?
P2 Rh1 C5 O5 -42.0(3) . . . . ?
P1 Rh1 C5 O5 57.2(3) . . . . ?
I1 Rh1 C5 O5 -128.1(3) . . . . ?
I2 Rh1 C5 O5 142.6(3) . . . . ?
P2 Rh1 C5 C6 138.6(2) . . . . ?
P1 Rh1 C5 C6 -122.3(2) . . . . ?
I1 Rh1 C5 C6 52.5(3) . . . . ?
I2 Rh1 C5 C6 -36.8(3) . . . . ?
C13 P1 C7 C8 124.0(3) . . . . ?
C1 P1 C7 C8 -132.6(3) . . . . ?
Rh1 P1 C7 C8 0.9(3) . . . . ?
C13 P1 C7 C12 -56.3(3) . . . . ?
C1 P1 C7 C12 47.1(3) . . . . ?
Rh1 P1 C7 C12 -179.4(2) . . . . ?
C12 C7 C8 C9 0.5(5) . . . . ?
P1 C7 C8 C9 -179.8(3) . . . . ?
C7 C8 C9 C10 0.0(5) . . . . ?
C8 C9 C10 C11 -0.2(5) . . . . ?
C9 C10 C11 C12 0.0(5) . . . . ?
C10 C11 C12 C7 0.5(5) . . . . ?
C8 C7 C12 C11 -0.7(5) . . . . ?
P1 C7 C12 C11 179.5(3) . . . . ?
C7 P1 C13 C18 156.6(3) . . . . ?
C1 P1 C13 C18 49.8(3) . . . . ?
Rh1 P1 C13 C18 -79.5(3) . . . . ?
C7 P1 C13 C14 -25.1(3) . . . . ?
C1 P1 C13 C14 -132.0(3) . . . . ?
Rh1 P1 C13 C14 98.8(3) . . . . ?
C18 C13 C14 C15 0.6(5) . . . . ?
P1 C13 C14 C15 -177.7(3) . . . . ?
C13 C14 C15 C16 0.8(5) . . . . ?
C14 C15 C16 C17 -1.4(5) . . . . ?
C15 C16 C17 C18 0.7(5) . . . . ?
C16 C17 C18 C13 0.6(5) . . . . ?
C14 C13 C18 C17 -1.3(5) . . . . ?
P1 C13 C18 C17 177.0(3) . . . . ?
C25 P2 C19 C24 30.6(3) . . . . ?
C4 P2 C19 C24 135.1(3) . . . . ?
Rh1 P2 C19 C24 -93.0(3) . . . . ?
C25 P2 C19 C20 -148.5(3) . . . . ?
C4 P2 C19 C20 -44.1(3) . . . . ?
Rh1 P2 C19 C20 87.9(3) . . . . ?
C24 C19 C20 C21 0.2(5) . . . . ?
P2 C19 C20 C21 179.4(3) . . . . ?
C19 C20 C21 C22 0.0(6) . . . . ?
C20 C21 C22 C23 -0.3(6) . . . . ?
C21 C22 C23 C24 0.3(6) . . . . ?
C20 C19 C24 C23 -0.2(5) . . . . ?
P2 C19 C24 C23 -179.3(3) . . . . ?
C22 C23 C24 C19 -0.1(6) . . . . ?
C19 P2 C25 C30 -134.4(3) . . . . ?
C4 P2 C25 C30 120.4(3) . . . . ?
Rh1 P2 C25 C30 -5.9(3) . . . . ?
C19 P2 C25 C26 50.5(3) . . . . ?
C4 P2 C25 C26 -54.6(3) . . . . ?
Rh1 P2 C25 C26 179.1(2) . . . . ?
C30 C25 C26 C27 0.0(5) . . . . ?
P2 C25 C26 C27 175.1(2) . . . . ?
C25 C26 C27 C28 -0.4(5) . . . . ?
C26 C27 C28 C29 0.8(5) . . . . ?
C27 C28 C29 C30 -0.6(5) . . . . ?
C26 C25 C30 C29 0.2(5) . . . . ?
P2 C25 C30 C29 -174.9(3) . . . . ?
C28 C29 C30 C25 0.1(5) . . . . ?
